data_7018165
loop_
_publ_author_name
'Mei, Xue-Lan'
'Liu, Rui-Na'
'Wang, Chao'
'Yang, Pei-Pei'
'Li, Li-Cun'
'Liao, Dai-Zheng'

_publ_section_title
;
 Modulating spin dynamics of cyclic Ln(III)-radical complexes (Ln(III) =
 Tb, Dy) by using phenyltrifluoroacetylacetonate coligand.
;
_journal_issue 10
_journal_name_full 'Dalton transactions (Cambridge, England : 2003)'
_journal_page_first 2904
_journal_page_last 2909
_journal_paper_doi 10.1039/c2dt11671e
_journal_volume 41
_journal_year 2012
_chemical_formula_sum 'C84 H68 Dy2 F18 N6 O16'
_chemical_formula_weight 2084.44
_chemical_name_systematic
;
?
;
_space_group_IT_number 2
_symmetry_cell_setting triclinic
_symmetry_space_group_name_Hall '-P 1'
_symmetry_space_group_name_H-M 'P -1'
_atom_sites_solution_hydrogens geom
_atom_sites_solution_primary direct
_atom_sites_solution_secondary difmap
_audit_creation_method SHELXL-97
_cell_angle_alpha 105.058(9)
_cell_angle_beta 101.383(5)
_cell_angle_gamma 104.289(8)
_cell_formula_units_Z 1
_cell_length_a 11.613(8)
_cell_length_b 12.204(7)
_cell_length_c 16.441(10)
_cell_measurement_reflns_used 7511
_cell_measurement_temperature 113(2)
_cell_measurement_theta_max 27.9
_cell_measurement_theta_min 1.3
_cell_volume 2094(2)
_computing_cell_refinement CrystalClear
_computing_data_collection CrystalClear
_computing_data_reduction CrystalClear
_computing_molecular_graphics 'Bruker SHELXTL'
_computing_publication_material 'CrystalStructure 3.8'
_computing_structure_refinement 'SHELXL-97 (Sheldrick, 1997)'
_computing_structure_solution 'SHELXS-97 (Sheldrick, 1990)'
_diffrn_ambient_temperature 113(2)
_diffrn_detector_area_resol_mean 14.63
_diffrn_measured_fraction_theta_full 0.997
_diffrn_measured_fraction_theta_max 0.997
_diffrn_measurement_device_type 'Rigaku Saturn CCD area detector'
_diffrn_measurement_method '\w and \f scans'
_diffrn_radiation_monochromator graphite
_diffrn_radiation_source 'fine-focus sealed tube'
_diffrn_radiation_type MoK\a
_diffrn_radiation_wavelength 0.71073
_diffrn_reflns_av_R_equivalents 0.0805
_diffrn_reflns_av_sigmaI/netI 0.1301
_diffrn_reflns_limit_h_max 13
_diffrn_reflns_limit_h_min -13
_diffrn_reflns_limit_k_max 14
_diffrn_reflns_limit_k_min -14
_diffrn_reflns_limit_l_max 19
_diffrn_reflns_limit_l_min -19
_diffrn_reflns_number 16796
_diffrn_reflns_theta_full 25.01
_diffrn_reflns_theta_max 25.01
_diffrn_reflns_theta_min 1.34
_diffrn_standards_decay_% 0
_diffrn_standards_interval_count 0
_diffrn_standards_interval_time 0
_diffrn_standards_number 0
_exptl_absorpt_coefficient_mu 1.881
_exptl_absorpt_correction_T_max 0.7048
_exptl_absorpt_correction_T_min 0.7048
_exptl_absorpt_correction_type multi-scan
_exptl_absorpt_process_details crystalclear
_exptl_crystal_colour blue
_exptl_crystal_density_diffrn 1.653
_exptl_crystal_density_meas 1.653
_exptl_crystal_density_method 'not measured'
_exptl_crystal_description sheet
_exptl_crystal_F_000 1036
_exptl_crystal_size_max 0.20
_exptl_crystal_size_mid 0.20
_exptl_crystal_size_min 0.20
_refine_diff_density_max 1.482
_refine_diff_density_min -1.565
_refine_diff_density_rms 0.140
_refine_ls_extinction_method none
_refine_ls_goodness_of_fit_ref 1.042
_refine_ls_hydrogen_treatment constr
_refine_ls_matrix_type full
_refine_ls_number_parameters 572
_refine_ls_number_reflns 7365
_refine_ls_number_restraints 0
_refine_ls_restrained_S_all 1.042
_refine_ls_R_factor_all 0.0812
_refine_ls_R_factor_gt 0.0653
_refine_ls_shift/su_max 0.000
_refine_ls_shift/su_mean 0.000
_refine_ls_structure_factor_coef Fsqd
_refine_ls_weighting_details 'calc w=1/[\s^2^(Fo^2^)+(0.0188P)^2^+0.0000P] where P=(Fo^2^+2Fc^2^)/3'
_refine_ls_weighting_scheme calc
_refine_ls_wR_factor_gt 0.1043
_refine_ls_wR_factor_ref 0.1131
_reflns_number_gt 6216
_reflns_number_total 7365
_reflns_threshold_expression >2sigma(I)
_cod_data_source_file c2dt11671e.txt
_cod_data_source_block 3
_cod_depositor_comments
;
The following automatic conversions were performed:

'_exptl_absorpt_correction_type' value 'Multi-scan' changed to
'multi-scan' according to
/home/saulius/struct/CIF-dictionaries/cif_core.dic dictionary named
'cif_core.dic' version 2.4.1 from 2010-06-29.

Automatic conversion script
Id: cif_fix_values 1715 2011-07-08 13:25:40Z adriana 
;
_cod_original_sg_symbol_H-M p-1
_cod_database_code 7018165

loop_
_symmetry_equiv_pos_as_xyz
'x, y, z'
'-x, -y, -z'

loop_
_atom_site_label
_atom_site_type_symbol
_atom_site_fract_x
_atom_site_fract_y
_atom_site_fract_z
_atom_site_U_iso_or_equiv
_atom_site_adp_type
_atom_site_occupancy
_atom_site_symmetry_multiplicity
_atom_site_calc_flag
_atom_site_refinement_flags
Dy1 Dy 0.27687(3) 0.28143(3) 0.26399(2) 0.02840(11) Uani 1 1 d .
F1 F 0.3446(4) -0.0056(4) 0.4788(3) 0.0555(14) Uani 1 1 d .
F2 F 0.3160(7) 0.1556(6) 0.5401(3) 0.119(3) Uani 1 1 d .
F3 F 0.4746(5) 0.1572(5) 0.4913(4) 0.120(3) Uani 1 1 d .
F4 F 0.4762(7) 0.4970(5) 0.1053(5) 0.124(3) Uani 1 1 d .
F5 F 0.6273(5) 0.4366(6) 0.1029(4) 0.107(2) Uani 1 1 d .
F6 F 0.4670(6) 0.3529(5) 0.0010(3) 0.102(2) Uani 1 1 d .
F7 F 0.3142(5) 0.7079(4) 0.3647(3) 0.0606(15) Uani 1 1 d .
F8 F 0.2139(4) 0.7243(4) 0.2463(3) 0.0707(19) Uani 1 1 d .
F9 F 0.3895(4) 0.6966(4) 0.2562(3) 0.0593(15) Uani 1 1 d .
O1 O 0.3080(4) 0.2149(4) 0.3838(3) 0.0290(12) Uani 1 1 d .
O2 O 0.1389(4) 0.0888(4) 0.2199(3) 0.0294(12) Uani 1 1 d .
O3 O 0.3617(4) 0.3229(4) 0.1538(3) 0.0343(13) Uani 1 1 d .
O4 O 0.4031(4) 0.1604(4) 0.2339(3) 0.0320(12) Uani 1 1 d .
O5 O 0.2948(4) 0.4797(4) 0.2811(3) 0.0289(12) Uani 1 1 d .
O6 O 0.1068(4) 0.2792(4) 0.1615(3) 0.0297(12) Uani 1 1 d .
O7 O 0.1456(4) 0.3486(4) 0.3485(3) 0.0296(12) Uani 1 1 d .
O8 O 0.0601(5) 0.3185(5) 0.6070(3) 0.0425(15) Uani 1 1 d .
N1 N 0.0894(5) 0.3201(5) 0.4035(4) 0.0288(15) Uani 1 1 d .
N2 N 0.0480(5) 0.3042(6) 0.5259(4) 0.0328(16) Uani 1 1 d .
N3 N 0.4961(5) 0.4185(5) 0.3613(3) 0.0275(14) Uani 1 1 d .
C1 C 0.3547(9) 0.1038(7) 0.4746(6) 0.053(3) Uani 1 1 d .
C2 C 0.2832(6) 0.1087(6) 0.3873(5) 0.0294(17) Uani 1 1 d .
C3 C 0.1989(6) 0.0044(7) 0.3294(5) 0.035(2) Uani 1 1 d .
H3 H 0.1905 -0.0658 0.3433 0.042 Uiso 1 1 calc R
C4 C 0.1232(6) 0.0008(6) 0.2482(5) 0.0265(17) Uani 1 1 d .
C5 C 0.0189(6) -0.1125(6) 0.1954(5) 0.0272(17) Uani 1 1 d .
C6 C -0.0226(6) -0.2027(7) 0.2294(5) 0.036(2) Uani 1 1 d .
H6 H 0.0139 -0.1943 0.2872 0.044 Uiso 1 1 calc R
C7 C -0.1178(7) -0.3045(7) 0.1776(5) 0.041(2) Uani 1 1 d .
H7 H -0.1466 -0.3640 0.2011 0.049 Uiso 1 1 calc R
C8 C -0.1710(7) -0.3193(7) 0.0907(5) 0.042(2) Uani 1 1 d .
H8 H -0.2334 -0.3895 0.0556 0.050 Uiso 1 1 calc R
C9 C -0.1313(7) -0.2293(7) 0.0557(5) 0.039(2) Uani 1 1 d .
H9 H -0.1679 -0.2387 -0.0024 0.047 Uiso 1 1 calc R
C10 C -0.0358(6) -0.1242(6) 0.1084(4) 0.0327(19) Uani 1 1 d .
H10 H -0.0091 -0.0631 0.0859 0.039 Uiso 1 1 calc R
C11 C 0.5063(8) 0.3988(8) 0.0854(6) 0.045(2) Uani 1 1 d .
C12 C 0.4594(7) 0.3146(7) 0.1335(5) 0.0336(19) Uani 1 1 d .
C13 C 0.5227(7) 0.2391(6) 0.1491(5) 0.038(2) Uani 1 1 d .
H13 H 0.5930 0.2414 0.1296 0.046 Uiso 1 1 calc R
C14 C 0.4870(6) 0.1570(6) 0.1936(5) 0.0316(19) Uani 1 1 d .
C15 C 0.5463(6) 0.0620(7) 0.1949(5) 0.0311(18) Uani 1 1 d .
C16 C 0.5463(6) 0.0115(6) 0.2622(5) 0.0345(19) Uani 1 1 d .
H16 H 0.5107 0.0384 0.3063 0.041 Uiso 1 1 calc R
C17 C 0.5995(7) -0.0788(7) 0.2636(5) 0.042(2) Uani 1 1 d .
H17 H 0.6022 -0.1100 0.3096 0.051 Uiso 1 1 calc R
C18 C 0.6487(7) -0.1223(7) 0.1957(5) 0.048(2) Uani 1 1 d .
H18 H 0.6825 -0.1839 0.1958 0.058 Uiso 1 1 calc R
C19 C 0.6471(7) -0.0732(7) 0.1274(5) 0.048(2) Uani 1 1 d .
H19 H 0.6798 -0.1020 0.0821 0.058 Uiso 1 1 calc R
C20 C 0.5966(7) 0.0185(7) 0.1279(5) 0.040(2) Uani 1 1 d .
H20 H 0.5963 0.0514 0.0829 0.048 Uiso 1 1 calc R
C21 C 0.2840(7) 0.6659(7) 0.2776(5) 0.0351(19) Uani 1 1 d .
C22 C 0.2268(7) 0.5308(7) 0.2445(5) 0.0314(18) Uani 1 1 d .
C23 C 0.1164(7) 0.4796(7) 0.1808(5) 0.0348(19) Uani 1 1 d .
H23 H 0.0766 0.5298 0.1621 0.042 Uiso 1 1 calc R
C24 C 0.0587(6) 0.3542(7) 0.1414(4) 0.0301(18) Uani 1 1 d .
C25 C -0.0625(6) 0.3055(7) 0.0708(4) 0.0332(19) Uani 1 1 d .
C26 C -0.1142(7) 0.3764(7) 0.0309(5) 0.044(2) Uani 1 1 d .
H26 H -0.0740 0.4583 0.0488 0.053 Uiso 1 1 calc R
C27 C -0.2244(7) 0.3267(7) -0.0350(5) 0.051(2) Uani 1 1 d .
H27 H -0.2587 0.3751 -0.0607 0.061 Uiso 1 1 calc R
C28 C -0.2838(7) 0.2047(7) -0.0626(5) 0.048(2) Uani 1 1 d .
H28 H -0.3568 0.1711 -0.1080 0.058 Uiso 1 1 calc R
C29 C -0.2352(7) 0.1316(7) -0.0230(5) 0.039(2) Uani 1 1 d .
H29 H -0.2768 0.0501 -0.0404 0.047 Uiso 1 1 calc R
C30 C -0.1239(7) 0.1820(7) 0.0427(5) 0.0350(19) Uani 1 1 d .
H30 H -0.0897 0.1336 0.0683 0.042 Uiso 1 1 calc R
C31 C -0.0489(6) 0.2647(6) 0.3768(5) 0.0276(17) Uani 1 1 d .
C32 C -0.0683(6) 0.2230(6) 0.4547(5) 0.0300(18) Uani 1 1 d .
C33 C -0.0933(6) 0.1681(6) 0.2877(4) 0.039(2) Uani 1 1 d .
H33A H -0.0734 0.2029 0.2442 0.059 Uiso 1 1 calc R
H33B H -0.1813 0.1318 0.2730 0.059 Uiso 1 1 calc R
H33C H -0.0533 0.1084 0.2897 0.059 Uiso 1 1 calc R
C34 C -0.1000(6) 0.3683(6) 0.3702(5) 0.0354(19) Uani 1 1 d .
H34A H -0.0699 0.4307 0.4259 0.053 Uiso 1 1 calc R
H34B H -0.1888 0.3396 0.3539 0.053 Uiso 1 1 calc R
H34C H -0.0732 0.3990 0.3266 0.053 Uiso 1 1 calc R
C35 C -0.0626(6) 0.0956(6) 0.4447(5) 0.042(2) Uani 1 1 d .
H35A H 0.0109 0.0880 0.4285 0.063 Uiso 1 1 calc R
H35B H -0.1341 0.0388 0.3999 0.063 Uiso 1 1 calc R
H35C H -0.0609 0.0805 0.4993 0.063 Uiso 1 1 calc R
C36 C -0.1804(6) 0.2375(6) 0.4858(5) 0.042(2) Uani 1 1 d .
H36A H -0.1786 0.2153 0.5378 0.064 Uiso 1 1 calc R
H36B H -0.2547 0.1871 0.4407 0.064 Uiso 1 1 calc R
H36C H -0.1787 0.3194 0.4985 0.064 Uiso 1 1 calc R
C37 C 0.1381(6) 0.3515(6) 0.4910(5) 0.0277(17) Uani 1 1 d .
C38 C 0.2642(6) 0.4286(6) 0.5403(4) 0.0272(17) Uani 1 1 d .
C39 C 0.3232(6) 0.4173(6) 0.6194(4) 0.0322(18) Uani 1 1 d .
H39 H 0.2842 0.3599 0.6413 0.039 Uiso 1 1 calc R
C40 C 0.3271(6) 0.5164(6) 0.5116(4) 0.0285(18) Uani 1 1 d .
H40 H 0.2915 0.5248 0.4586 0.034 Uiso 1 1 calc R
C41 C 0.5555(6) 0.4077(6) 0.4371(4) 0.0283(17) Uani 1 1 d .
H41 H 0.5160 0.3467 0.4557 0.034 Uiso 1 1 calc R
C42 C 0.5579(6) 0.5052(6) 0.3361(4) 0.0316(19) Uani 1 1 d .
H42 H 0.5183 0.5146 0.2846 0.038 Uiso 1 1 calc R

loop_
_atom_site_aniso_label
_atom_site_aniso_U_11
_atom_site_aniso_U_22
_atom_site_aniso_U_33
_atom_site_aniso_U_23
_atom_site_aniso_U_13
_atom_site_aniso_U_12
Dy1 0.0247(2) 0.0282(2) 0.02518(19) 0.00638(17) 0.00149(14) 0.00269(15)
F1 0.060(3) 0.036(3) 0.057(3) 0.024(3) -0.013(3) 0.005(2)
F2 0.252(9) 0.097(5) 0.028(3) 0.018(3) 0.014(4) 0.111(6)
F3 0.074(4) 0.106(5) 0.135(6) 0.096(5) -0.060(4) -0.039(4)
F4 0.220(8) 0.077(5) 0.177(7) 0.090(5) 0.161(6) 0.090(5)
F5 0.043(4) 0.146(6) 0.146(6) 0.112(5) 0.014(4) -0.004(4)
F6 0.144(6) 0.080(5) 0.037(3) 0.026(3) -0.002(4) -0.030(4)
F7 0.084(4) 0.036(3) 0.039(3) -0.005(3) 0.009(3) 0.004(3)
F8 0.060(4) 0.033(3) 0.090(4) 0.002(3) -0.024(3) 0.017(3)
F9 0.053(3) 0.041(3) 0.080(4) 0.024(3) 0.024(3) 0.000(3)
O1 0.030(3) 0.023(3) 0.029(3) 0.007(2) 0.003(2) 0.004(2)
O2 0.025(3) 0.027(3) 0.028(3) 0.000(2) 0.002(2) 0.008(2)
O3 0.029(3) 0.044(3) 0.032(3) 0.019(3) 0.007(2) 0.009(3)
O4 0.027(3) 0.037(3) 0.030(3) 0.011(3) 0.008(2) 0.007(2)
O5 0.030(3) 0.021(3) 0.033(3) 0.010(2) 0.006(2) 0.003(2)
O6 0.025(3) 0.037(3) 0.020(3) 0.007(2) -0.002(2) 0.007(2)
O7 0.031(3) 0.031(3) 0.023(3) 0.007(2) 0.005(2) 0.008(2)
O8 0.039(3) 0.057(4) 0.025(3) 0.015(3) 0.004(2) 0.005(3)
N1 0.024(3) 0.030(4) 0.026(3) 0.004(3) 0.001(3) 0.006(3)
N2 0.019(3) 0.040(4) 0.030(3) 0.011(3) 0.000(3) -0.001(3)
N3 0.026(3) 0.027(4) 0.020(3) 0.007(3) -0.002(2) 0.000(3)
C1 0.069(7) 0.024(5) 0.040(5) 0.006(4) -0.020(5) 0.000(4)
C2 0.025(4) 0.027(4) 0.036(4) 0.018(4) 0.006(3) 0.004(3)
C3 0.030(4) 0.029(5) 0.036(4) 0.007(4) -0.003(3) 0.006(3)
C4 0.026(4) 0.023(4) 0.029(4) 0.009(4) 0.008(3) 0.005(3)
C5 0.024(4) 0.024(4) 0.027(4) 0.006(3) 0.001(3) 0.003(3)
C6 0.026(4) 0.040(5) 0.031(4) 0.008(4) -0.005(3) 0.005(4)
C7 0.033(5) 0.035(5) 0.043(5) 0.006(4) 0.004(4) 0.003(4)
C8 0.039(5) 0.023(5) 0.043(5) -0.005(4) 0.001(4) 0.000(4)
C9 0.038(5) 0.038(5) 0.035(5) 0.006(4) 0.012(4) 0.007(4)
C10 0.037(4) 0.025(4) 0.029(4) 0.003(4) 0.008(3) 0.005(3)
C11 0.041(5) 0.050(6) 0.044(5) 0.020(5) 0.012(4) 0.008(5)
C12 0.031(4) 0.034(5) 0.031(4) 0.012(4) 0.006(3) 0.001(4)
C13 0.038(5) 0.033(5) 0.041(5) 0.010(4) 0.007(4) 0.013(4)
C14 0.030(4) 0.025(4) 0.030(4) 0.001(4) -0.001(3) 0.008(3)
C15 0.025(4) 0.032(5) 0.032(4) 0.010(4) 0.003(3) 0.006(3)
C16 0.031(4) 0.035(5) 0.030(4) 0.009(4) 0.002(3) 0.007(4)
C17 0.031(5) 0.039(5) 0.044(5) 0.011(4) -0.006(4) 0.005(4)
C18 0.032(5) 0.036(5) 0.059(6) 0.001(5) -0.002(4) 0.009(4)
C19 0.043(5) 0.052(6) 0.043(5) 0.006(5) 0.007(4) 0.016(5)
C20 0.037(5) 0.046(6) 0.039(5) 0.011(4) 0.007(4) 0.019(4)
C21 0.032(4) 0.033(5) 0.035(4) 0.010(4) 0.001(3) 0.009(4)
C22 0.035(4) 0.025(4) 0.026(4) 0.002(4) 0.007(3) 0.005(3)
C23 0.036(5) 0.030(5) 0.034(4) 0.008(4) 0.003(4) 0.010(4)
C24 0.020(4) 0.042(5) 0.022(4) 0.007(4) 0.003(3) 0.004(3)
C25 0.025(4) 0.044(5) 0.023(4) 0.005(4) 0.002(3) 0.009(4)
C26 0.035(5) 0.044(5) 0.043(5) 0.017(4) -0.005(4) 0.004(4)
C27 0.043(5) 0.040(5) 0.056(6) 0.020(5) -0.011(4) 0.005(4)
C28 0.038(5) 0.049(6) 0.035(5) 0.007(5) -0.006(4) -0.004(4)
C29 0.031(4) 0.042(5) 0.031(4) 0.008(4) 0.002(3) -0.001(4)
C30 0.035(5) 0.034(5) 0.029(4) 0.009(4) 0.003(3) 0.005(4)
C31 0.024(4) 0.023(4) 0.028(4) 0.003(3) 0.001(3) 0.003(3)
C32 0.017(4) 0.028(4) 0.037(4) 0.009(4) 0.001(3) 0.001(3)
C33 0.021(4) 0.036(5) 0.042(5) -0.002(4) 0.002(3) -0.002(3)
C34 0.029(4) 0.035(5) 0.038(4) 0.015(4) 0.001(3) 0.007(4)
C35 0.038(5) 0.038(5) 0.042(5) 0.008(4) 0.006(4) 0.007(4)
C36 0.027(4) 0.051(6) 0.045(5) 0.016(4) 0.006(4) 0.008(4)
C37 0.029(4) 0.022(4) 0.028(4) 0.009(3) 0.004(3) 0.004(3)
C38 0.026(4) 0.022(4) 0.029(4) 0.005(3) 0.006(3) 0.007(3)
C39 0.030(4) 0.035(5) 0.027(4) 0.009(4) 0.007(3) 0.003(3)
C40 0.023(4) 0.032(5) 0.024(4) 0.005(3) -0.002(3) 0.008(3)
C41 0.028(4) 0.019(4) 0.035(4) 0.007(4) 0.005(3) 0.006(3)
C42 0.036(4) 0.028(5) 0.023(4) 0.000(4) 0.006(3) 0.008(4)

loop_
_atom_type_symbol
_atom_type_description
_atom_type_scat_dispersion_real
_atom_type_scat_dispersion_imag
_atom_type_scat_source
C C 0.0033 0.0016 'International Tables Vol C Tables 4.2.6.8 and 6.1.1.4'
H H 0.0000 0.0000 'International Tables Vol C Tables 4.2.6.8 and 6.1.1.4'
Dy Dy -0.1892 4.4098 'International Tables Vol C Tables 4.2.6.8 and 6.1.1.4'
F F 0.0171 0.0103 'International Tables Vol C Tables 4.2.6.8 and 6.1.1.4'
N N 0.0061 0.0033 'International Tables Vol C Tables 4.2.6.8 and 6.1.1.4'
O O 0.0106 0.0060 'International Tables Vol C Tables 4.2.6.8 and 6.1.1.4'

loop_
_geom_angle_atom_site_label_1
_geom_angle_atom_site_label_2
_geom_angle_atom_site_label_3
_geom_angle
_geom_angle_site_symmetry_1
_geom_angle_site_symmetry_3
O5 Dy1 O1 121.37(16) . .
O5 Dy1 O6 74.09(16) . .
O1 Dy1 O6 135.91(17) . .
O5 Dy1 O2 144.84(15) . .
O1 Dy1 O2 73.68(16) . .
O6 Dy1 O2 74.48(17) . .
O5 Dy1 O3 74.68(16) . .
O1 Dy1 O3 143.90(16) . .
O6 Dy1 O3 77.44(17) . .
O2 Dy1 O3 113.04(16) . .
O5 Dy1 O4 134.93(17) . .
O1 Dy1 O4 76.26(16) . .
O6 Dy1 O4 124.41(15) . .
O2 Dy1 O4 77.14(16) . .
O3 Dy1 O4 71.32(17) . .
O5 Dy1 O7 68.73(16) . .
O1 Dy1 O7 74.29(16) . .
O6 Dy1 O7 75.04(16) . .
O2 Dy1 O7 88.23(16) . .
O3 Dy1 O7 138.84(17) . .
O4 Dy1 O7 149.78(17) . .
O5 Dy1 N3 69.67(17) . .
O1 Dy1 N3 76.04(18) . .
O6 Dy1 N3 141.68(19) . .
O2 Dy1 N3 143.74(17) . .
O3 Dy1 N3 81.38(18) . .
O4 Dy1 N3 76.69(17) . .
O7 Dy1 N3 102.34(16) . .
C2 O1 Dy1 130.1(5) . .
C4 O2 Dy1 136.9(5) . .
C12 O3 Dy1 133.3(5) . .
C14 O4 Dy1 137.0(5) . .
C22 O5 Dy1 133.1(5) . .
C24 O6 Dy1 137.6(4) . .
N1 O7 Dy1 139.6(4) . .
O7 N1 C37 126.5(6) . .
O7 N1 C31 120.8(6) . .
C37 N1 C31 111.8(6) . .
O8 N2 C37 125.7(6) . .
O8 N2 C32 122.9(6) . .
C37 N2 C32 111.2(6) . .
C42 N3 C41 116.1(6) . .
C42 N3 Dy1 119.3(5) . .
C41 N3 Dy1 124.6(5) . .
F2 C1 F3 108.8(8) . .
F2 C1 F1 104.9(9) . .
F3 C1 F1 105.3(8) . .
F2 C1 C2 111.2(8) . .
F3 C1 C2 110.8(9) . .
F1 C1 C2 115.3(7) . .
O1 C2 C3 130.3(7) . .
O1 C2 C1 112.2(7) . .
C3 C2 C1 117.3(7) . .
C2 C3 C4 121.6(8) . .
C2 C3 H3 119.2 . .
C4 C3 H3 119.2 . .
O2 C4 C3 122.9(7) . .
O2 C4 C5 119.0(6) . .
C3 C4 C5 118.0(7) . .
C6 C5 C10 120.3(7) . .
C6 C5 C4 122.8(7) . .
C10 C5 C4 116.8(7) . .
C7 C6 C5 120.1(7) . .
C7 C6 H6 120.0 . .
C5 C6 H6 120.0 . .
C6 C7 C8 120.5(8) . .
C6 C7 H7 119.7 . .
C8 C7 H7 119.7 . .
C7 C8 C9 120.2(8) . .
C7 C8 H8 119.9 . .
C9 C8 H8 119.9 . .
C8 C9 C10 119.7(8) . .
C8 C9 H9 120.2 . .
C10 C9 H9 120.2 . .
C5 C10 C9 119.2(8) . .
C5 C10 H10 120.4 . .
C9 C10 H10 120.4 . .
F6 C11 F4 105.9(8) . .
F6 C11 F5 104.9(8) . .
F4 C11 F5 104.2(8) . .
F6 C11 C12 114.1(8) . .
F4 C11 C12 113.1(7) . .
F5 C11 C12 113.7(7) . .
O3 C12 C13 127.2(8) . .
O3 C12 C11 114.3(7) . .
C13 C12 C11 118.5(7) . .
C12 C13 C14 123.1(7) . .
C12 C13 H13 118.4 . .
C14 C13 H13 118.4 . .
O4 C14 C13 122.2(7) . .
O4 C14 C15 117.3(7) . .
C13 C14 C15 120.5(7) . .
C20 C15 C16 119.3(7) . .
C20 C15 C14 121.1(7) . .
C16 C15 C14 119.6(7) . .
C17 C16 C15 120.3(7) . .
C17 C16 H16 119.9 . .
C15 C16 H16 119.9 . .
C16 C17 C18 119.8(8) . .
C16 C17 H17 120.1 . .
C18 C17 H17 120.1 . .
C17 C18 C19 120.0(8) . .
C17 C18 H18 120.0 . .
C19 C18 H18 120.0 . .
C20 C19 C18 119.6(8) . .
C20 C19 H19 120.2 . .
C18 C19 H19 120.2 . .
C19 C20 C15 121.0(8) . .
C19 C20 H20 119.5 . .
C15 C20 H20 119.5 . .
F8 C21 F7 108.1(6) . .
F8 C21 F9 106.7(7) . .
F7 C21 F9 105.8(6) . .
F8 C21 C22 114.8(6) . .
F7 C21 C22 110.9(7) . .
F9 C21 C22 110.0(6) . .
O5 C22 C23 128.6(7) . .
O5 C22 C21 112.1(6) . .
C23 C22 C21 119.3(7) . .
C22 C23 C24 123.9(7) . .
C22 C23 H23 118.0 . .
C24 C23 H23 118.0 . .
O6 C24 C23 122.5(6) . .
O6 C24 C25 117.1(7) . .
C23 C24 C25 120.4(7) . .
C26 C25 C30 118.9(7) . .
C26 C25 C24 123.1(7) . .
C30 C25 C24 118.0(7) . .
C27 C26 C25 120.8(8) . .
C27 C26 H26 119.6 . .
C25 C26 H26 119.6 . .
C26 C27 C28 119.8(8) . .
C26 C27 H27 120.1 . .
C28 C27 H27 120.1 . .
C27 C28 C29 120.7(7) . .
C27 C28 H28 119.6 . .
C29 C28 H28 119.6 . .
C30 C29 C28 119.2(8) . .
C30 C29 H29 120.4 . .
C28 C29 H29 120.4 . .
C29 C30 C25 120.6(7) . .
C29 C30 H30 119.7 . .
C25 C30 H30 119.7 . .
N1 C31 C33 110.8(5) . .
N1 C31 C32 101.5(5) . .
C33 C31 C32 116.1(6) . .
N1 C31 C34 104.7(6) . .
C33 C31 C34 109.3(6) . .
C32 C31 C34 113.6(6) . .
N2 C32 C36 108.9(6) . .
N2 C32 C31 101.2(6) . .
C36 C32 C31 117.1(6) . .
N2 C32 C35 104.9(6) . .
C36 C32 C35 109.6(6) . .
C31 C32 C35 114.0(6) . .
C31 C33 H33A 109.5 . .
C31 C33 H33B 109.5 . .
H33A C33 H33B 109.5 . .
C31 C33 H33C 109.5 . .
H33A C33 H33C 109.5 . .
H33B C33 H33C 109.5 . .
C31 C34 H34A 109.5 . .
C31 C34 H34B 109.5 . .
H34A C34 H34B 109.5 . .
C31 C34 H34C 109.5 . .
H34A C34 H34C 109.5 . .
H34B C34 H34C 109.5 . .
C32 C35 H35A 109.5 . .
C32 C35 H35B 109.5 . .
H35A C35 H35B 109.5 . .
C32 C35 H35C 109.5 . .
H35A C35 H35C 109.5 . .
H35B C35 H35C 109.5 . .
C32 C36 H36A 109.5 . .
C32 C36 H36B 109.5 . .
H36A C36 H36B 109.5 . .
C32 C36 H36C 109.5 . .
H36A C36 H36C 109.5 . .
H36B C36 H36C 109.5 . .
N1 C37 N2 108.4(6) . .
N1 C37 C38 125.6(7) . .
N2 C37 C38 125.9(7) . .
C40 C38 C39 118.2(7) . .
C40 C38 C37 121.1(7) . .
C39 C38 C37 120.6(7) . .
C42 C39 C38 117.8(7) 2_666 .
C42 C39 H39 121.1 2_666 .
C38 C39 H39 121.1 . .
C38 C40 C41 119.4(7) . 2_666
C38 C40 H40 120.3 . .
C41 C40 H40 120.3 2_666 .
N3 C41 C40 123.3(7) . 2_666
N3 C41 H41 118.4 . .
C40 C41 H41 118.4 2_666 .
N3 C42 C39 125.2(7) . 2_666
N3 C42 H42 117.4 . .
C39 C42 H42 117.4 2_666 .

loop_
_geom_bond_atom_site_label_1
_geom_bond_atom_site_label_2
_geom_bond_distance
_geom_bond_site_symmetry_2
Dy1 O5 2.314(5) .
Dy1 O1 2.316(5) .
Dy1 O6 2.320(4) .
Dy1 O2 2.327(5) .
Dy1 O3 2.332(5) .
Dy1 O4 2.356(4) .
Dy1 O7 2.406(4) .
Dy1 N3 2.596(5) .
F1 C1 1.332(9) .
F2 C1 1.319(11) .
F3 C1 1.321(11) .
F4 C11 1.309(9) .
F5 C11 1.312(9) .
F6 C11 1.292(9) .
F7 C21 1.330(8) .
F8 C21 1.322(8) .
F9 C21 1.332(8) .
O1 C2 1.276(8) .
O2 C4 1.266(8) .
O3 C12 1.265(8) .
O4 C14 1.285(8) .
O5 C22 1.274(8) .
O6 C24 1.263(8) .
O7 N1 1.284(7) .
O8 N2 1.273(7) .
N1 C37 1.349(8) .
N1 C31 1.504(8) .
N2 C37 1.367(9) .
N2 C32 1.513(8) .
N3 C42 1.333(9) .
N3 C41 1.355(8) .
C1 C2 1.533(10) .
C2 C3 1.368(9) .
C3 C4 1.430(9) .
C3 H3 0.9300 .
C4 C5 1.505(9) .
C5 C6 1.385(10) .
C5 C10 1.400(9) .
C6 C7 1.376(9) .
C6 H6 0.9300 .
C7 C8 1.385(10) .
C7 H7 0.9300 .
C8 C9 1.390(10) .
C8 H8 0.9300 .
C9 C10 1.402(9) .
C9 H9 0.9300 .
C10 H10 0.9300 .
C11 C12 1.514(11) .
C12 C13 1.355(9) .
C13 C14 1.417(10) .
C13 H13 0.9300 .
C14 C15 1.490(9) .
C15 C20 1.392(9) .
C15 C16 1.400(10) .
C16 C17 1.393(9) .
C16 H16 0.9300 .
C17 C18 1.396(10) .
C17 H17 0.9300 .
C18 C19 1.403(11) .
C18 H18 0.9300 .
C19 C20 1.384(9) .
C19 H19 0.9300 .
C20 H20 0.9300 .
C21 C22 1.518(10) .
C22 C23 1.366(9) .
C23 C24 1.420(9) .
C23 H23 0.9300 .
C24 C25 1.505(8) .
C25 C26 1.391(10) .
C25 C30 1.403(9) .
C26 C27 1.381(9) .
C26 H26 0.9300 .
C27 C28 1.385(10) .
C27 H27 0.9300 .
C28 C29 1.393(10) .
C28 H28 0.9300 .
C29 C30 1.388(9) .
C29 H29 0.9300 .
C30 H30 0.9300 .
C31 C33 1.519(8) .
C31 C32 1.531(10) .
C31 C34 1.542(8) .
C32 C36 1.523(8) .
C32 C35 1.540(9) .
C33 H33A 0.9600 .
C33 H33B 0.9600 .
C33 H33C 0.9600 .
C34 H34A 0.9600 .
C34 H34B 0.9600 .
C34 H34C 0.9600 .
C35 H35A 0.9600 .
C35 H35B 0.9600 .
C35 H35C 0.9600 .
C36 H36A 0.9600 .
C36 H36B 0.9600 .
C36 H36C 0.9600 .
C37 C38 1.463(9) .
C38 C40 1.385(9) .
C38 C39 1.404(9) .
C39 C42 1.390(9) 2_666
C39 H39 0.9300 .
C40 C41 1.394(8) 2_666
C40 H40 0.9300 .
C41 C40 1.394(8) 2_666
C41 H41 0.9300 .
C42 C39 1.390(9) 2_666
C42 H42 0.9300 .

loop_
_geom_torsion_atom_site_label_1
_geom_torsion_atom_site_label_2
_geom_torsion_atom_site_label_3
_geom_torsion_atom_site_label_4
_geom_torsion
_geom_torsion_site_symmetry_4
O5 Dy1 O1 C2 167.3(5) .
O6 Dy1 O1 C2 67.6(6) .
O2 Dy1 O1 C2 22.3(6) .
O3 Dy1 O1 C2 -84.6(6) .
O4 Dy1 O1 C2 -58.1(6) .
O7 Dy1 O1 C2 115.1(6) .
N3 Dy1 O1 C2 -137.5(6) .
O5 Dy1 O2 C4 -135.2(6) .
O1 Dy1 O2 C4 -13.5(6) .
O6 Dy1 O2 C4 -162.6(6) .
O3 Dy1 O2 C4 128.7(6) .
O4 Dy1 O2 C4 65.7(6) .
O7 Dy1 O2 C4 -87.6(6) .
N3 Dy1 O2 C4 21.0(7) .
O5 Dy1 O3 C12 123.6(7) .
O1 Dy1 O3 C12 0.9(8) .
O6 Dy1 O3 C12 -159.7(7) .
O2 Dy1 O3 C12 -92.8(7) .
O4 Dy1 O3 C12 -26.4(6) .
O7 Dy1 O3 C12 151.3(6) .
N3 Dy1 O3 C12 52.4(6) .
O5 Dy1 O4 C14 -28.1(7) .
O1 Dy1 O4 C14 -149.0(6) .
O6 Dy1 O4 C14 74.2(7) .
O2 Dy1 O4 C14 135.0(6) .
O3 Dy1 O4 C14 14.9(6) .
O7 Dy1 O4 C14 -162.1(6) .
N3 Dy1 O4 C14 -70.4(6) .
O1 Dy1 O5 C22 -132.2(6) .
O6 Dy1 O5 C22 2.3(6) .
O2 Dy1 O5 C22 -25.1(8) .
O3 Dy1 O5 C22 83.3(6) .
O4 Dy1 O5 C22 125.3(6) .
O7 Dy1 O5 C22 -77.5(6) .
N3 Dy1 O5 C22 169.6(7) .
O5 Dy1 O6 C24 -5.9(7) .
O1 Dy1 O6 C24 113.0(7) .
O2 Dy1 O6 C24 158.1(7) .
O3 Dy1 O6 C24 -83.3(7) .
O4 Dy1 O6 C24 -139.9(6) .
O7 Dy1 O6 C24 65.7(7) .
N3 Dy1 O6 C24 -25.3(8) .
O5 Dy1 O7 N1 -159.3(6) .
O1 Dy1 O7 N1 -25.7(6) .
O6 Dy1 O7 N1 122.2(6) .
O2 Dy1 O7 N1 47.8(6) .
O3 Dy1 O7 N1 171.9(5) .
O4 Dy1 O7 N1 -12.5(8) .
N3 Dy1 O7 N1 -97.2(6) .
Dy1 O7 N1 C37 84.6(9) .
Dy1 O7 N1 C31 -107.1(7) .
O5 Dy1 N3 C42 -46.2(5) .
O1 Dy1 N3 C42 -177.8(5) .
O6 Dy1 N3 C42 -26.3(6) .
O2 Dy1 N3 C42 148.2(4) .
O3 Dy1 N3 C42 30.6(5) .
O4 Dy1 N3 C42 103.3(5) .
O7 Dy1 N3 C42 -107.7(5) .
O5 Dy1 N3 C41 135.0(5) .
O1 Dy1 N3 C41 3.4(5) .
O6 Dy1 N3 C41 154.9(4) .
O2 Dy1 N3 C41 -30.7(6) .
O3 Dy1 N3 C41 -148.3(5) .
O4 Dy1 N3 C41 -75.5(5) .
O7 Dy1 N3 C41 73.5(5) .
Dy1 O1 C2 C3 -23.4(12) .
Dy1 O1 C2 C1 161.9(5) .
F2 C1 C2 O1 68.3(10) .
F3 C1 C2 O1 -52.9(10) .
F1 C1 C2 O1 -172.4(7) .
F2 C1 C2 C3 -107.2(9) .
F3 C1 C2 C3 131.7(8) .
F1 C1 C2 C3 12.1(13) .
O1 C2 C3 C4 2.4(13) .
C1 C2 C3 C4 176.9(7) .
Dy1 O2 C4 C3 2.6(11) .
Dy1 O2 C4 C5 -178.7(4) .
C2 C3 C4 O2 8.6(11) .
C2 C3 C4 C5 -170.2(6) .
O2 C4 C5 C6 -165.2(6) .
C3 C4 C5 C6 13.6(10) .
O2 C4 C5 C10 15.1(9) .
C3 C4 C5 C10 -166.1(6) .
C10 C5 C6 C7 0.2(11) .
C4 C5 C6 C7 -179.6(6) .
C5 C6 C7 C8 1.5(11) .
C6 C7 C8 C9 -2.1(11) .
C7 C8 C9 C10 1.0(11) .
C6 C5 C10 C9 -1.3(10) .
C4 C5 C10 C9 178.5(6) .
C8 C9 C10 C5 0.7(11) .
Dy1 O3 C12 C13 26.7(12) .
Dy1 O3 C12 C11 -154.3(5) .
F6 C11 C12 O3 -92.9(9) .
F4 C11 C12 O3 28.3(11) .
F5 C11 C12 O3 146.8(7) .
F6 C11 C12 C13 86.2(10) .
F4 C11 C12 C13 -152.6(8) .
F5 C11 C12 C13 -34.1(11) .
O3 C12 C13 C14 -1.1(13) .
C11 C12 C13 C14 179.9(7) .
Dy1 O4 C14 C13 -2.5(11) .
Dy1 O4 C14 C15 177.7(4) .
C12 C13 C14 O4 -10.7(12) .
C12 C13 C14 C15 169.1(7) .
O4 C14 C15 C20 153.3(7) .
C13 C14 C15 C20 -26.5(11) .
O4 C14 C15 C16 -23.7(10) .
C13 C14 C15 C16 156.5(7) .
C20 C15 C16 C17 1.9(11) .
C14 C15 C16 C17 178.9(6) .
C15 C16 C17 C18 -2.5(11) .
C16 C17 C18 C19 1.5(12) .
C17 C18 C19 C20 0.0(12) .
C18 C19 C20 C15 -0.6(12) .
C16 C15 C20 C19 -0.4(11) .
C14 C15 C20 C19 -177.4(7) .
Dy1 O5 C22 C23 0.4(12) .
Dy1 O5 C22 C21 -177.7(4) .
F8 C21 C22 O5 -175.7(7) .
F7 C21 C22 O5 -52.8(9) .
F9 C21 C22 O5 63.9(9) .
F8 C21 C22 C23 6.0(11) .
F7 C21 C22 C23 128.9(7) .
F9 C21 C22 C23 -114.4(8) .
O5 C22 C23 C24 -2.1(13) .
C21 C22 C23 C24 175.9(7) .
Dy1 O6 C24 C23 6.5(11) .
Dy1 O6 C24 C25 -175.4(4) .
C22 C23 C24 O6 -1.2(12) .
C22 C23 C24 C25 -179.3(7) .
O6 C24 C25 C26 -167.8(7) .
C23 C24 C25 C26 10.4(11) .
O6 C24 C25 C30 10.5(10) .
C23 C24 C25 C30 -171.3(7) .
C30 C25 C26 C27 0.3(12) .
C24 C25 C26 C27 178.6(7) .
C25 C26 C27 C28 -0.8(13) .
C26 C27 C28 C29 1.7(14) .
C27 C28 C29 C30 -2.2(13) .
C28 C29 C30 C25 1.7(11) .
C26 C25 C30 C29 -0.8(11) .
C24 C25 C30 C29 -179.2(6) .
O7 N1 C31 C33 44.3(9) .
C37 N1 C31 C33 -145.7(6) .
O7 N1 C31 C32 168.2(6) .
C37 N1 C31 C32 -21.8(7) .
O7 N1 C31 C34 -73.4(7) .
C37 N1 C31 C34 96.6(7) .
O8 N2 C32 C36 40.9(9) .
C37 N2 C32 C36 -143.4(6) .
O8 N2 C32 C31 164.9(6) .
C37 N2 C32 C31 -19.4(8) .
O8 N2 C32 C35 -76.3(8) .
C37 N2 C32 C35 99.4(7) .
N1 C31 C32 N2 22.8(6) .
C33 C31 C32 N2 143.1(6) .
C34 C31 C32 N2 -88.9(6) .
N1 C31 C32 C36 141.0(6) .
C33 C31 C32 C36 -98.7(7) .
C34 C31 C32 C36 29.3(9) .
N1 C31 C32 C35 -89.2(6) .
C33 C31 C32 C35 31.1(8) .
C34 C31 C32 C35 159.0(6) .
O7 N1 C37 N2 179.5(6) .
C31 N1 C37 N2 10.2(8) .
O7 N1 C37 C38 2.6(12) .
C31 N1 C37 C38 -166.7(6) .
O8 N2 C37 N1 -177.9(6) .
C32 N2 C37 N1 6.4(8) .
O8 N2 C37 C38 -1.0(12) .
C32 N2 C37 C38 -176.6(6) .
N1 C37 C38 C40 28.6(11) .
N2 C37 C38 C40 -147.8(7) .
N1 C37 C38 C39 -153.0(7) .
N2 C37 C38 C39 30.6(11) .
C40 C38 C39 C42 -0.4(10) 2_666
C37 C38 C39 C42 -178.8(6) 2_666
C39 C38 C40 C41 -1.8(10) 2_666
C37 C38 C40 C41 176.5(6) 2_666
C42 N3 C41 C40 1.8(10) 2_666
Dy1 N3 C41 C40 -179.3(4) 2_666
C41 N3 C42 C39 0.7(10) 2_666
Dy1 N3 C42 C39 -178.2(5) 2_666
